data_2213921
loop_
_publ_author_name
'Knope, Karah E.'
'Cahill, Christopher L.'

_publ_section_title
;
 1,4-Diazoniabicyclo[2.2.2]octane dinitrate
;
_journal_coeditor_code OM2123
_journal_issue 6
_journal_name_full 'Acta Crystallographica Section E'
_journal_page_first o2955
_journal_page_last o2955
_journal_paper_doi 10.1107/S1600536807022805
_journal_volume 63
_journal_year 2007
_chemical_formula_iupac 'C6 H14 N2 2+, 2N O3 -'
_chemical_formula_moiety 'C6 H14 N2 2+, 2(N O3 -)'
_chemical_formula_sum 'C6 H14 N4 O6'
_chemical_formula_weight 238.21
_chemical_name_systematic
;
1,4-Diazoniabicyclo[2.2.2]octane dinitrate
;
_space_group_IT_number 14
_symmetry_cell_setting monoclinic
_symmetry_space_group_name_Hall '-P 2yn'
_symmetry_space_group_name_H-M 'P 1 21/n 1'
_atom_sites_solution_hydrogens geom
_atom_sites_solution_primary direct
_atom_sites_solution_secondary difmap
_cell_angle_alpha 90.00
_cell_angle_beta 91.247(5)
_cell_angle_gamma 90.00
_cell_formula_units_Z 4
_cell_length_a 11.4887(4)
_cell_length_b 6.8821(2)
_cell_length_c 12.6838(5)
_cell_measurement_reflns_used 2891
_cell_measurement_temperature 293(2)
_cell_measurement_theta_max 30.36
_cell_measurement_theta_min 2.37
_cell_volume 1002.62(6)
_computing_cell_refinement 'SAINT (Bruker, 2005)'
_computing_data_collection 'APEX2 (Bruker, 2005)'
_computing_data_reduction SAINT
_computing_molecular_graphics
;
CrystalMaker (CrystalMaker Software, 2003) and ORTEP-3 (Farrugia,
1997)
;
_computing_publication_material 'WinGX (Farrugia, 1999)'
_computing_structure_refinement 'SHELXL97 (Sheldrick, 1997)'
_computing_structure_solution 'SHELXS97 (Sheldrick, 1997)'
_diffrn_ambient_temperature 293(2)
_diffrn_measured_fraction_theta_full 1.000
_diffrn_measured_fraction_theta_max 0.958
_diffrn_measurement_device_type 'Bruker APEX II CCD'
_diffrn_measurement_method '\w and \f'
_diffrn_radiation_monochromator graphite
_diffrn_radiation_source 'fine-focus sealed tube'
_diffrn_radiation_type MoK\a
_diffrn_radiation_wavelength 0.71073
_diffrn_reflns_av_R_equivalents 0.0460
_diffrn_reflns_av_sigmaI/netI 0.0395
_diffrn_reflns_limit_h_max 16
_diffrn_reflns_limit_h_min -16
_diffrn_reflns_limit_k_max 9
_diffrn_reflns_limit_k_min -9
_diffrn_reflns_limit_l_max 18
_diffrn_reflns_limit_l_min -18
_diffrn_reflns_number 18932
_diffrn_reflns_theta_full 25.00
_diffrn_reflns_theta_max 30.36
_diffrn_reflns_theta_min 2.37
_exptl_absorpt_coefficient_mu 0.140
_exptl_absorpt_correction_T_max 0.986
_exptl_absorpt_correction_T_min 0.972
_exptl_absorpt_correction_type multi-scan
_exptl_absorpt_process_details '(SADABS; Sheldrick, 2002)'
_exptl_crystal_colour colourless
_exptl_crystal_density_diffrn 1.578
_exptl_crystal_density_method 'not measured'
_exptl_crystal_description block
_exptl_crystal_F_000 504
_exptl_crystal_size_max 0.2
_exptl_crystal_size_mid 0.2
_exptl_crystal_size_min 0.1
_refine_diff_density_max 0.331
_refine_diff_density_min -0.213
_refine_ls_extinction_method none
_refine_ls_goodness_of_fit_ref 1.042
_refine_ls_hydrogen_treatment mixed
_refine_ls_matrix_type full
_refine_ls_number_parameters 153
_refine_ls_number_reflns 2891
_refine_ls_number_restraints 2
_refine_ls_restrained_S_all 1.042
_refine_ls_R_factor_all 0.1023
_refine_ls_R_factor_gt 0.0520
_refine_ls_shift/su_max 0.000
_refine_ls_shift/su_mean 0.000
_refine_ls_structure_factor_coef Fsqd
_refine_ls_weighting_details 'calc w=1/[\s^2^(Fo^2^)+(0.0711P)^2^+0.2134P] where P=(Fo^2^+2Fc^2^)/3'
_refine_ls_weighting_scheme calc
_refine_ls_wR_factor_gt 0.1315
_refine_ls_wR_factor_ref 0.1564
_reflns_number_gt 1701
_reflns_number_total 2891
_reflns_threshold_expression I>2\s(I)
_cod_data_source_file om2123.cif
_cod_data_source_block I
_cod_original_sg_symbol_H-M 'P 21/n'
_cod_database_code 2213921
_cod_database_fobs_code 2213921

loop_
_symmetry_equiv_pos_as_xyz
'x, y, z'
'-x+1/2, y+1/2, -z+1/2'
'-x, -y, -z'
'x-1/2, -y-1/2, z-1/2'

loop_
_atom_site_type_symbol
_atom_site_label
_atom_site_fract_x
_atom_site_fract_y
_atom_site_fract_z
_atom_site_U_iso_or_equiv
_atom_site_adp_type
_atom_site_calc_flag
_atom_site_refinement_flags
_atom_site_occupancy
C C1 0.93691(19) 0.7655(3) 0.25071(15) 0.0463(5) Uani d . 1
H H1A 0.9694 0.6490 0.2827 0.056 Uiso calc R 1
H H1B 0.8701 0.7286 0.2072 0.056 Uiso calc R 1
C C2 0.90005(17) 0.9055(3) 0.33541(16) 0.0421(5) Uani d . 1
H H2A 0.8164 0.9245 0.3313 0.051 Uiso calc R 1
H H2B 0.9200 0.8530 0.4044 0.051 Uiso calc R 1
C C3 1.08900(18) 1.0677(3) 0.33089(16) 0.0457(5) Uani d . 1
H H3A 1.1094 1.0248 0.4018 0.055 Uiso calc R 1
H H3B 1.1280 1.1903 0.3183 0.055 Uiso calc R 1
C C4 1.12770(17) 0.9181(3) 0.25179(16) 0.0463(5) Uani d . 1
H H4A 1.1883 0.9719 0.2084 0.056 Uiso calc R 1
H H4B 1.1588 0.8049 0.2882 0.056 Uiso calc R 1
C C5 0.9751(2) 1.0361(3) 0.13096(14) 0.0422(5) Uani d . 1
H H5A 0.9122 0.9972 0.0833 0.051 Uiso calc R 1
H H5B 1.0342 1.1006 0.0902 0.051 Uiso calc R 1
C C6 0.9296(2) 1.1734(3) 0.21419(16) 0.0491(5) Uani d . 1
H H6A 0.9641 1.3010 0.2060 0.059 Uiso calc R 1
H H6B 0.8458 1.1861 0.2064 0.059 Uiso calc R 1
N N1 0.84994(15) 0.4322(2) 0.48142(13) 0.0409(4) Uani d . 1
N N2 0.96035(14) 1.0939(2) 0.32027(12) 0.0350(4) Uani d D 1
N N3 1.02573(14) 0.8620(2) 0.18482(11) 0.0333(4) Uani d D 1
N N4 0.63928(13) 0.0013(2) 0.54168(14) 0.0405(4) Uani d . 1
O O1 0.92260(13) 0.2997(2) 0.50023(11) 0.0527(4) Uani d . 1
O O2 0.81216(19) 0.5294(3) 0.55311(17) 0.0858(7) Uani d . 1
O O3 0.81960(15) 0.4576(2) 0.38782(13) 0.0601(5) Uani d . 1
O O4 0.59975(15) -0.1572(2) 0.50989(12) 0.0583(5) Uani d . 1
O O5 0.64042(15) 0.0298(3) 0.63862(13) 0.0630(5) Uani d . 1
O O6 0.67368(18) 0.1223(3) 0.47992(16) 0.0897(7) Uani d . 1
H H30 1.0467(19) 0.785(3) 0.1429(15) 0.049(7) Uiso d D 1
H H20 0.9441(19) 1.169(3) 0.3691(15) 0.051(6) Uiso d D 1

loop_
_atom_site_aniso_label
_atom_site_aniso_U_11
_atom_site_aniso_U_22
_atom_site_aniso_U_33
_atom_site_aniso_U_12
_atom_site_aniso_U_13
_atom_site_aniso_U_23
C1 0.0612(13) 0.0367(10) 0.0413(11) -0.0152(9) 0.0087(9) -0.0028(9)
C2 0.0408(11) 0.0442(11) 0.0418(10) -0.0041(9) 0.0109(8) 0.0018(9)
C3 0.0417(11) 0.0502(12) 0.0452(11) -0.0082(9) -0.0008(8) -0.0153(9)
C4 0.0377(10) 0.0580(13) 0.0433(11) 0.0053(9) 0.0032(8) -0.0100(10)
C5 0.0625(13) 0.0363(10) 0.0278(9) 0.0065(9) 0.0019(8) 0.0027(8)
C6 0.0726(15) 0.0342(10) 0.0407(11) 0.0165(10) 0.0049(10) 0.0040(8)
N1 0.0438(9) 0.0361(9) 0.0432(10) -0.0021(7) 0.0114(7) -0.0060(7)
N2 0.0460(9) 0.0304(8) 0.0288(8) 0.0037(7) 0.0061(6) -0.0078(6)
N3 0.0435(9) 0.0272(8) 0.0292(8) 0.0038(6) 0.0051(6) -0.0065(6)
N4 0.0344(8) 0.0420(9) 0.0448(9) -0.0061(7) -0.0030(7) 0.0090(8)
O1 0.0566(9) 0.0528(9) 0.0486(9) 0.0135(8) -0.0027(7) -0.0027(7)
O2 0.0961(15) 0.0754(13) 0.0876(14) 0.0042(11) 0.0411(11) -0.0400(11)
O3 0.0643(10) 0.0609(10) 0.0551(10) -0.0022(8) -0.0001(8) 0.0195(8)
O4 0.0795(12) 0.0405(9) 0.0549(10) -0.0036(8) -0.0013(8) -0.0062(7)
O5 0.0695(11) 0.0744(12) 0.0444(9) -0.0063(9) -0.0102(7) -0.0050(8)
O6 0.0924(15) 0.0900(15) 0.0867(14) -0.0397(12) 0.0023(11) 0.0444(12)

loop_
_atom_type_symbol
_atom_type_description
_atom_type_scat_dispersion_real
_atom_type_scat_dispersion_imag
_atom_type_scat_source
C C 0.0033 0.0016 'International Tables Vol C Tables 4.2.6.8 and 6.1.1.4'
H H 0.0000 0.0000 'International Tables Vol C Tables 4.2.6.8 and 6.1.1.4'
N N 0.0061 0.0033 'International Tables Vol C Tables 4.2.6.8 and 6.1.1.4'
O O 0.0106 0.0060 'International Tables Vol C Tables 4.2.6.8 and 6.1.1.4'

loop_
_geom_angle_atom_site_label_1
_geom_angle_atom_site_label_2
_geom_angle_atom_site_label_3
_geom_angle
N3 C1 C2 108.72(15)
N3 C1 H1A 109.9
C2 C1 H1A 109.9
N3 C1 H1B 109.9
C2 C1 H1B 109.9
H1A C1 H1B 108.3
N2 C2 C1 109.03(14)
N2 C2 H2A 109.9
C1 C2 H2A 109.9
N2 C2 H2B 109.9
C1 C2 H2B 109.9
H2A C2 H2B 108.3
N2 C3 C4 109.12(15)
N2 C3 H3A 109.9
C4 C3 H3A 109.9
N2 C3 H3B 109.9
C4 C3 H3B 109.9
H3A C3 H3B 108.3
N3 C4 C3 108.51(15)
N3 C4 H4A 110.0
C3 C4 H4A 110.0
N3 C4 H4B 110.0
C3 C4 H4B 110.0
H4A C4 H4B 108.4
N3 C5 C6 108.56(15)
N3 C5 H5A 110.0
C6 C5 H5A 110.0
N3 C5 H5B 110.0
C6 C5 H5B 110.0
H5A C5 H5B 108.4
N2 C6 C5 108.74(15)
N2 C6 H6A 109.9
C5 C6 H6A 109.9
N2 C6 H6B 109.9
C5 C6 H6B 109.9
H6A C6 H6B 108.3
O2 N1 O3 122.6(2)
O2 N1 O1 120.3(2)
O3 N1 O1 117.11(16)
C2 N2 C6 109.64(16)
C2 N2 C3 110.30(15)
C6 N2 C3 109.95(16)
C2 N2 H20 109.6(16)
C6 N2 H20 113.0(16)
C3 N2 H20 104.3(16)
C4 N3 C1 109.69(15)
C4 N3 C5 110.40(16)
C1 N3 C5 110.50(16)
C4 N3 H30 108.1(16)
C1 N3 H30 107.4(17)
C5 N3 H30 110.7(16)
O6 N4 O5 122.1(2)
O6 N4 O4 120.9(2)
O5 N4 O4 116.99(17)

loop_
_geom_bond_atom_site_label_1
_geom_bond_atom_site_label_2
_geom_bond_distance
C1 N3 1.489(2)
C1 C2 1.510(3)
C1 H1A 0.9700
C1 H1B 0.9700
C2 N2 1.484(3)
C2 H2A 0.9700
C2 H2B 0.9700
C3 N2 1.492(3)
C3 C4 1.511(3)
C3 H3A 0.9700
C3 H3B 0.9700
C4 N3 1.483(3)
C4 H4A 0.9700
C4 H4B 0.9700
C5 N3 1.491(2)
C5 C6 1.518(3)
C5 H5A 0.9700
C5 H5B 0.9700
C6 N2 1.488(3)
C6 H6A 0.9700
C6 H6B 0.9700
N1 O2 1.217(2)
N1 O3 1.242(2)
N1 O1 1.255(2)
N2 H20 0.832(15)
N3 H30 0.793(16)
N4 O6 1.215(2)
N4 O5 1.245(2)
N4 O4 1.245(2)

loop_
_geom_hbond_atom_site_label_D
_geom_hbond_atom_site_label_H
_geom_hbond_atom_site_label_A
_geom_hbond_site_symmetry_A
_geom_hbond_distance_DH
_geom_hbond_distance_HA
_geom_hbond_distance_DA
_geom_hbond_angle_DHA
N3 H30 O4 4_665 0.793(16) 2.009(16) 2.778(2) 163(2)
N3 H30 O5 4_665 0.793(16) 2.419(19) 3.063(2) 139(2)
N2 H20 O1 1_565 0.832(15) 1.911(16) 2.729(2) 167(2)
N2 H20 O3 1_565 0.832(15) 2.46(2) 3.111(2) 136(2)

loop_
_cod_related_entry_id
_cod_related_entry_database
_cod_related_entry_code
1 ChemSpider 21124366
